data_4110095
loop_
_publ_author_name
'Joel A. Tang'
'Bobby D. Ellis'
'Timothy H. Warren'
'John V. Hanna'
'Charles L. B. Macdonald'
'Robert W. Schurko'

_publ_contact_author_address
;
Department of Chemistry & Biochemistry
University of Windsor
Windsor, Ontario
N9B 3P4
Canada
;
_publ_contact_author_email rschurko@uwindsor.ca
_publ_contact_author_name 'Robert W. Schurko'
_publ_section_title
;
 Solid-State 63Cu and 65Cu NMR Spectroscopy of Inorganic and
 Organometallic Copper(I) Complexes
;
_journal_name_full 'Journal of the American Chemical Society'
_journal_page_first 13049
_journal_page_last 13065
_journal_paper_doi 10.1021/ja073238x
_journal_volume 129
_journal_year 2007
_chemical_formula_moiety 'C28 H30 Cu P'
_chemical_formula_sum 'C28 H30 Cu P'
_chemical_formula_weight 461.04
_chemical_melting_point 393
_chemical_name_systematic
;
 ?
;
_space_group_IT_number 14
_symmetry_cell_setting monoclinic
_symmetry_space_group_name_Hall '-P 2ybc'
_symmetry_space_group_name_H-M 'P 1 21/c 1'
_atom_sites_solution_hydrogens geom
_atom_sites_solution_primary direct
_atom_sites_solution_secondary difmap
_audit_creation_method SHELXL-97
_cell_angle_alpha 90.00
_cell_angle_beta 111.492(2)
_cell_angle_gamma 90.00
_cell_formula_units_Z 8
_cell_length_a 18.795(3)
_cell_length_b 15.553(3)
_cell_length_c 17.690(3)
_cell_measurement_reflns_used 6873
_cell_measurement_temperature 173(2)
_cell_measurement_theta_max 28.26
_cell_measurement_theta_min 2.32
_cell_volume 4811.6(15)
_computing_cell_refinement 'Bruker SMART'
_computing_data_collection 'Bruker SMART'
_computing_data_reduction 'Bruker SAINT'
_computing_molecular_graphics 'Bruker SHELXTL'
_computing_publication_material 'Bruker SHELXTL'
_computing_structure_refinement 'SHELXL-97 (Sheldrick, 1997)'
_computing_structure_solution 'Bruker SHELXTL'
_diffrn_ambient_temperature 173(2)
_diffrn_measured_fraction_theta_full 0.988
_diffrn_measured_fraction_theta_max 0.988
_diffrn_measurement_device_type 'CCD area detector'
_diffrn_measurement_method 'phi and omega scans'
_diffrn_radiation_monochromator graphite
_diffrn_radiation_source 'fine-focus sealed tube'
_diffrn_radiation_type MoK\a
_diffrn_radiation_wavelength 0.71073
_diffrn_reflns_av_R_equivalents 0.0728
_diffrn_reflns_av_sigmaI/netI 0.0661
_diffrn_reflns_limit_h_max 23
_diffrn_reflns_limit_h_min -23
_diffrn_reflns_limit_k_max 20
_diffrn_reflns_limit_k_min -20
_diffrn_reflns_limit_l_max 22
_diffrn_reflns_limit_l_min -22
_diffrn_reflns_number 53253
_diffrn_reflns_theta_full 27.50
_diffrn_reflns_theta_max 27.50
_diffrn_reflns_theta_min 1.75
_exptl_absorpt_coefficient_mu 0.986
_exptl_absorpt_correction_T_max 0.674
_exptl_absorpt_correction_T_min 0.560
_exptl_absorpt_correction_type multi-scan
_exptl_absorpt_process_details 'SADABS; Bruker, 2000'
_exptl_crystal_colour colourless
_exptl_crystal_density_diffrn 1.273
_exptl_crystal_description prism
_exptl_crystal_F_000 1936
_exptl_crystal_size_max 0.50
_exptl_crystal_size_mid 0.40
_exptl_crystal_size_min 0.40
_refine_diff_density_max 0.614
_refine_diff_density_min -0.428
_refine_diff_density_rms 0.073
_refine_ls_extinction_method none
_refine_ls_goodness_of_fit_ref 1.045
_refine_ls_hydrogen_treatment constr
_refine_ls_matrix_type full
_refine_ls_number_parameters 551
_refine_ls_number_reflns 10916
_refine_ls_number_restraints 0
_refine_ls_restrained_S_all 1.045
_refine_ls_R_factor_all 0.0945
_refine_ls_R_factor_gt 0.0528
_refine_ls_shift/su_max 0.001
_refine_ls_shift/su_mean 0.000
_refine_ls_structure_factor_coef Fsqd
_refine_ls_weighting_details 'calc w=1/[\s^2^(Fo^2^)+(0.0451P)^2^+2.8511P] where P=(Fo^2^+2Fc^2^)/3'
_refine_ls_weighting_scheme calc
_refine_ls_wR_factor_gt 0.1013
_refine_ls_wR_factor_ref 0.1176
_reflns_number_gt 7294
_reflns_number_total 10916
_reflns_threshold_expression >2sigma(I)
_cod_data_source_file ja073238xsi20070507_061352.cif
_cod_data_source_block p21c
_cod_original_sg_symbol_H-M 'P 21/c'
_cod_database_code 4110095

loop_
_symmetry_equiv_pos_as_xyz
'x, y, z'
'-x, y+1/2, -z+1/2'
'-x, -y, -z'
'x, -y-1/2, z-1/2'

loop_
_atom_site_label
_atom_site_type_symbol
_atom_site_fract_x
_atom_site_fract_y
_atom_site_fract_z
_atom_site_U_iso_or_equiv
_atom_site_adp_type
_atom_site_occupancy
_atom_site_symmetry_multiplicity
_atom_site_calc_flag
_atom_site_refinement_flags
C11 C 0.47742(17) 0.11967(19) 0.77617(19) 0.0273(7) Uani 1 1 d .
C12 C 0.48567(18) 0.0751(2) 0.71063(19) 0.0306(7) Uani 1 1 d .
C13 C 0.4364(2) 0.0027(2) 0.6929(2) 0.0322(8) Uani 1 1 d .
C14 C 0.39728(18) 0.00333(19) 0.74725(19) 0.0293(7) Uani 1 1 d .
C15 C 0.42257(17) 0.07543(19) 0.79971(18) 0.0264(7) Uani 1 1 d .
C16 C 0.5201(2) 0.1993(2) 0.8160(2) 0.0399(9) Uani 1 1 d .
H16A H 0.5662 0.1829 0.8619 0.060 Uiso 1 1 calc R
H16B H 0.4873 0.2348 0.8355 0.060 Uiso 1 1 calc R
H16C H 0.5345 0.2320 0.7764 0.060 Uiso 1 1 calc R
C17 C 0.5397(2) 0.0960(3) 0.6686(2) 0.0542(11) Uani 1 1 d .
H17A H 0.5457 0.1585 0.6672 0.081 Uiso 1 1 calc R
H17B H 0.5191 0.0737 0.6129 0.081 Uiso 1 1 calc R
H17C H 0.5894 0.0694 0.6980 0.081 Uiso 1 1 calc R
C18 C 0.4314(3) -0.0654(2) 0.6311(2) 0.0531(11) Uani 1 1 d .
H18A H 0.4755 -0.1039 0.6525 0.080 Uiso 1 1 calc R
H18B H 0.4313 -0.0383 0.5811 0.080 Uiso 1 1 calc R
H18C H 0.3842 -0.0984 0.6195 0.080 Uiso 1 1 calc R
C19 C 0.3434(2) -0.0657(2) 0.7533(2) 0.0501(10) Uani 1 1 d .
H19A H 0.3090 -0.0821 0.6987 0.075 Uiso 1 1 calc R
H19B H 0.3134 -0.0439 0.7843 0.075 Uiso 1 1 calc R
H19C H 0.3729 -0.1160 0.7810 0.075 Uiso 1 1 calc R
C20 C 0.4023(2) 0.0967(2) 0.8717(2) 0.0420(9) Uani 1 1 d .
H20A H 0.3503 0.0765 0.8623 0.063 Uiso 1 1 calc R
H20B H 0.4048 0.1591 0.8800 0.063 Uiso 1 1 calc R
H20C H 0.4384 0.0684 0.9200 0.063 Uiso 1 1 calc R
C21 C 0.09878(17) 0.51074(18) 0.31679(18) 0.0253(7) Uani 1 1 d .
C22 C 0.07534(18) 0.57951(19) 0.26024(18) 0.0265(7) Uani 1 1 d .
C23 C 0.01074(18) 0.61891(18) 0.26899(17) 0.0251(7) Uani 1 1 d .
C24 C -0.00680(17) 0.57354(18) 0.32954(17) 0.0235(7) Uani 1 1 d .
C25 C 0.04792(17) 0.50695(18) 0.35898(18) 0.0245(7) Uani 1 1 d .
C26 C 0.1643(2) 0.4493(2) 0.3297(2) 0.0382(8) Uani 1 1 d .
H26A H 0.1968 0.4480 0.3874 0.057 Uiso 1 1 calc R
H26B H 0.1945 0.4684 0.2979 0.057 Uiso 1 1 calc R
H26C H 0.1441 0.3916 0.3121 0.057 Uiso 1 1 calc R
C27 C 0.1104(2) 0.6038(2) 0.1991(2) 0.0406(9) Uani 1 1 d .
H27A H 0.0834 0.5740 0.1477 0.061 Uiso 1 1 calc R
H27B H 0.1644 0.5870 0.2197 0.061 Uiso 1 1 calc R
H27C H 0.1063 0.6660 0.1902 0.061 Uiso 1 1 calc R
C28 C -0.0353(2) 0.6930(2) 0.22119(19) 0.0358(8) Uani 1 1 d .
H28A H -0.0047 0.7252 0.1963 0.054 Uiso 1 1 calc R
H28B H -0.0496 0.7310 0.2575 0.054 Uiso 1 1 calc R
H28C H -0.0816 0.6712 0.1786 0.054 Uiso 1 1 calc R
C29 C -0.07582(19) 0.5904(2) 0.3514(2) 0.0366(8) Uani 1 1 d .
H29A H -0.1213 0.5658 0.3097 0.055 Uiso 1 1 calc R
H29B H -0.0827 0.6526 0.3548 0.055 Uiso 1 1 calc R
H29C H -0.0683 0.5639 0.4040 0.055 Uiso 1 1 calc R
C30 C 0.04993(19) 0.4389(2) 0.4204(2) 0.0373(8) Uani 1 1 d .
H30A H 0.0332 0.3838 0.3925 0.056 Uiso 1 1 calc R
H30B H 0.0157 0.4554 0.4484 0.056 Uiso 1 1 calc R
H30C H 0.1022 0.4332 0.4600 0.056 Uiso 1 1 calc R
C111 C 0.31334(18) 0.31344(19) 0.59919(18) 0.0274(7) Uani 1 1 d .
C112 C 0.3893(2) 0.3374(2) 0.6210(2) 0.0445(10) Uani 1 1 d .
H112 H 0.4273 0.2948 0.6271 0.053 Uiso 1 1 calc R
C113 C 0.4101(2) 0.4229(3) 0.6339(3) 0.0558(11) Uani 1 1 d .
H113 H 0.4620 0.4391 0.6472 0.067 Uiso 1 1 calc R
C114 C 0.3561(2) 0.4842(2) 0.6275(2) 0.0536(11) Uani 1 1 d .
H114 H 0.3706 0.5429 0.6372 0.064 Uiso 1 1 calc R
C115 C 0.2814(2) 0.4613(2) 0.6071(2) 0.0512(11) Uani 1 1 d .
H115 H 0.2440 0.5041 0.6025 0.061 Uiso 1 1 calc R
C116 C 0.2599(2) 0.3758(2) 0.5932(2) 0.0379(8) Uani 1 1 d .
H116 H 0.2078 0.3602 0.5795 0.045 Uiso 1 1 calc R
C121 C 0.28995(18) 0.1755(2) 0.48351(19) 0.0297(7) Uani 1 1 d .
C122 C 0.2969(2) 0.0906(3) 0.4647(2) 0.0524(11) Uani 1 1 d .
H122 H 0.3032 0.0474 0.5046 0.063 Uiso 1 1 calc R
C123 C 0.2949(3) 0.0676(3) 0.3886(3) 0.0728(14) Uani 1 1 d .
H123 H 0.2995 0.0088 0.3765 0.087 Uiso 1 1 calc R
C124 C 0.2862(3) 0.1285(3) 0.3308(3) 0.0667(13) Uani 1 1 d .
H124 H 0.2850 0.1124 0.2785 0.080 Uiso 1 1 calc R
C125 C 0.2794(3) 0.2131(3) 0.3482(2) 0.0624(12) Uani 1 1 d .
H125 H 0.2730 0.2558 0.3078 0.075 Uiso 1 1 calc R
C126 C 0.2818(2) 0.2366(3) 0.4246(2) 0.0477(10) Uani 1 1 d .
H126 H 0.2777 0.2956 0.4365 0.057 Uiso 1 1 calc R
C131 C 0.19118(17) 0.19106(18) 0.57311(18) 0.0229(6) Uani 1 1 d .
C132 C 0.17351(19) 0.15363(19) 0.63489(19) 0.0286(7) Uani 1 1 d .
H132 H 0.2133 0.1342 0.6827 0.034 Uiso 1 1 calc R
C133 C 0.0980(2) 0.1445(2) 0.6270(2) 0.0379(8) Uani 1 1 d .
H133 H 0.0859 0.1187 0.6695 0.045 Uiso 1 1 calc R
C134 C 0.0406(2) 0.1726(2) 0.5581(2) 0.0376(8) Uani 1 1 d .
H134 H -0.0113 0.1661 0.5529 0.045 Uiso 1 1 calc R
C135 C 0.05784(19) 0.2101(2) 0.4967(2) 0.0333(8) Uani 1 1 d .
H135 H 0.0179 0.2297 0.4491 0.040 Uiso 1 1 calc R
C136 C 0.13260(18) 0.21936(19) 0.50365(19) 0.0281(7) Uani 1 1 d .
H136 H 0.1443 0.2452 0.4609 0.034 Uiso 1 1 calc R
C211 C 0.27949(17) 0.71736(19) 0.46447(17) 0.0236(7) Uani 1 1 d .
C212 C 0.31307(19) 0.6391(2) 0.4607(2) 0.0363(8) Uani 1 1 d .
H212 H 0.2857 0.5873 0.4585 0.044 Uiso 1 1 calc R
C213 C 0.3864(2) 0.6361(3) 0.4600(2) 0.0480(10) Uani 1 1 d .
H213 H 0.4095 0.5822 0.4581 0.058 Uiso 1 1 calc R
C214 C 0.4257(2) 0.7105(3) 0.4620(2) 0.0463(10) Uani 1 1 d .
H214 H 0.4760 0.7082 0.4612 0.056 Uiso 1 1 calc R
C215 C 0.3929(2) 0.7884(2) 0.4650(2) 0.0403(9) Uani 1 1 d .
H215 H 0.4204 0.8400 0.4662 0.048 Uiso 1 1 calc R
C216 C 0.32008(18) 0.7922(2) 0.46645(18) 0.0297(7) Uani 1 1 d .
H216 H 0.2977 0.8464 0.4688 0.036 Uiso 1 1 calc R
C221 C 0.15221(16) 0.82747(18) 0.44812(18) 0.0214(6) Uani 1 1 d .
C222 C 0.11106(17) 0.85110(19) 0.36781(19) 0.0259(7) Uani 1 1 d .
H222 H 0.1022 0.8101 0.3255 0.031 Uiso 1 1 calc R
C223 C 0.08316(19) 0.9338(2) 0.3495(2) 0.0338(8) Uani 1 1 d .
H223 H 0.0555 0.9497 0.2947 0.041 Uiso 1 1 calc R
C224 C 0.0954(2) 0.9928(2) 0.4105(2) 0.0391(9) Uani 1 1 d .
H224 H 0.0757 1.0494 0.3978 0.047 Uiso 1 1 calc R
C225 C 0.1359(2) 0.9705(2) 0.4899(2) 0.0401(9) Uani 1 1 d .
H225 H 0.1442 1.0118 0.5319 0.048 Uiso 1 1 calc R
C226 C 0.16463(18) 0.88807(19) 0.50877(19) 0.0300(7) Uani 1 1 d .
H226 H 0.1930 0.8731 0.5637 0.036 Uiso 1 1 calc R
C231 C 0.19886(17) 0.69825(17) 0.57329(17) 0.0220(6) Uani 1 1 d .
C232 C 0.14228(19) 0.65640(19) 0.59187(19) 0.0293(7) Uani 1 1 d .
H232 H 0.0971 0.6378 0.5493 0.035 Uiso 1 1 calc R
C233 C 0.1509(2) 0.6415(2) 0.6718(2) 0.0368(8) Uani 1 1 d .
H233 H 0.1115 0.6134 0.6839 0.044 Uiso 1 1 calc R
C234 C 0.2168(2) 0.6674(2) 0.7338(2) 0.0359(8) Uani 1 1 d .
H234 H 0.2231 0.6565 0.7888 0.043 Uiso 1 1 calc R
C235 C 0.27307(19) 0.7089(2) 0.71601(19) 0.0320(8) Uani 1 1 d .
H235 H 0.3181 0.7273 0.7588 0.038 Uiso 1 1 calc R
C236 C 0.26481(18) 0.72425(19) 0.63666(19) 0.0280(7) Uani 1 1 d .
H236 H 0.3043 0.7527 0.6250 0.034 Uiso 1 1 calc R
P1 P 0.29139(5) 0.19901(5) 0.58514(5) 0.02469(18) Uani 1 1 d .
P2 P 0.18313(4) 0.71597(5) 0.46655(5) 0.02091(17) Uani 1 1 d .
Cu1 Cu 0.36756(2) 0.12010(2) 0.67510(2) 0.03126(11) Uani 1 1 d .
Cu2 Cu 0.10772(2) 0.62971(2) 0.38425(2) 0.02668(11) Uani 1 1 d .

loop_
_atom_site_aniso_label
_atom_site_aniso_U_11
_atom_site_aniso_U_22
_atom_site_aniso_U_33
_atom_site_aniso_U_23
_atom_site_aniso_U_13
_atom_site_aniso_U_12
C11 0.0222(17) 0.0246(15) 0.0290(17) 0.0041(13) 0.0024(14) 0.0019(13)
C12 0.0263(18) 0.0322(17) 0.0323(19) 0.0052(14) 0.0097(15) 0.0048(14)
C13 0.036(2) 0.0245(16) 0.0325(19) 0.0012(14) 0.0090(16) 0.0066(14)
C14 0.0294(18) 0.0210(15) 0.0310(18) 0.0033(13) 0.0033(15) -0.0012(13)
C15 0.0234(17) 0.0270(16) 0.0253(17) 0.0041(13) 0.0049(13) 0.0032(13)
C16 0.039(2) 0.0351(19) 0.041(2) 0.0013(16) 0.0089(17) -0.0113(16)
C17 0.047(3) 0.070(3) 0.053(3) 0.004(2) 0.028(2) -0.003(2)
C18 0.078(3) 0.034(2) 0.046(2) -0.0032(18) 0.022(2) 0.010(2)
C19 0.058(3) 0.042(2) 0.045(2) 0.0024(18) 0.013(2) -0.0191(19)
C20 0.043(2) 0.048(2) 0.037(2) -0.0018(17) 0.0177(18) -0.0056(17)
C21 0.0253(17) 0.0226(15) 0.0234(16) -0.0072(12) 0.0034(13) -0.0033(12)
C22 0.0274(17) 0.0273(16) 0.0233(16) -0.0047(13) 0.0075(14) -0.0026(13)
C23 0.0277(17) 0.0224(15) 0.0197(16) -0.0037(13) 0.0024(13) -0.0013(13)
C24 0.0220(16) 0.0232(15) 0.0212(16) -0.0058(12) 0.0031(13) -0.0037(12)
C25 0.0264(17) 0.0215(14) 0.0223(16) -0.0032(12) 0.0049(13) -0.0047(12)
C26 0.036(2) 0.0379(19) 0.037(2) -0.0056(16) 0.0085(16) 0.0085(16)
C27 0.044(2) 0.045(2) 0.038(2) 0.0009(16) 0.0211(18) 0.0019(17)
C28 0.042(2) 0.0323(18) 0.0273(18) 0.0015(14) 0.0053(16) 0.0095(15)
C29 0.030(2) 0.044(2) 0.036(2) -0.0013(16) 0.0117(16) 0.0015(15)
C30 0.035(2) 0.0326(18) 0.039(2) 0.0079(15) 0.0071(16) -0.0042(15)
C111 0.0271(18) 0.0238(15) 0.0258(17) 0.0031(13) 0.0030(14) -0.0053(13)
C112 0.029(2) 0.042(2) 0.054(3) 0.0025(18) 0.0050(18) -0.0063(16)
C113 0.034(2) 0.053(3) 0.065(3) 0.002(2) 0.001(2) -0.023(2)
C114 0.061(3) 0.032(2) 0.051(3) -0.0011(18) 0.001(2) -0.0184(19)
C115 0.057(3) 0.0275(18) 0.059(3) 0.0010(18) 0.010(2) 0.0013(18)
C116 0.033(2) 0.0289(17) 0.046(2) 0.0016(16) 0.0070(16) -0.0025(15)
C121 0.0210(17) 0.0375(18) 0.0288(18) -0.0002(14) 0.0070(14) -0.0020(14)
C122 0.071(3) 0.046(2) 0.045(2) -0.0015(19) 0.026(2) 0.003(2)
C123 0.108(4) 0.063(3) 0.056(3) -0.018(2) 0.040(3) 0.000(3)
C124 0.077(3) 0.087(4) 0.040(3) -0.015(3) 0.027(2) -0.012(3)
C125 0.073(3) 0.079(3) 0.033(2) 0.007(2) 0.017(2) -0.006(3)
C126 0.063(3) 0.048(2) 0.034(2) 0.0049(17) 0.019(2) -0.0016(19)
C131 0.0205(16) 0.0200(14) 0.0268(17) -0.0048(12) 0.0072(13) -0.0048(12)
C132 0.0309(19) 0.0289(16) 0.0238(17) -0.0018(13) 0.0073(14) -0.0016(13)
C133 0.042(2) 0.045(2) 0.0324(19) 0.0014(16) 0.0208(17) -0.0027(16)
C134 0.0252(19) 0.048(2) 0.043(2) -0.0061(17) 0.0163(17) -0.0047(16)
C135 0.0267(19) 0.0400(19) 0.0275(18) 0.0001(15) 0.0034(14) 0.0005(15)
C136 0.0270(18) 0.0293(16) 0.0259(17) 0.0012(13) 0.0072(14) -0.0032(13)
C211 0.0208(16) 0.0307(16) 0.0176(15) -0.0002(12) 0.0051(13) 0.0000(13)
C212 0.031(2) 0.0344(18) 0.041(2) -0.0066(15) 0.0094(16) 0.0009(15)
C213 0.042(2) 0.052(2) 0.050(2) -0.0087(19) 0.0159(19) 0.0144(19)
C214 0.031(2) 0.079(3) 0.035(2) -0.004(2) 0.0186(17) 0.002(2)
C215 0.033(2) 0.057(2) 0.033(2) 0.0000(17) 0.0156(16) -0.0090(18)
C216 0.0312(19) 0.0330(17) 0.0266(17) 0.0012(14) 0.0125(14) -0.0024(14)
C221 0.0188(15) 0.0212(14) 0.0247(16) 0.0001(12) 0.0084(13) -0.0029(12)
C222 0.0265(17) 0.0282(16) 0.0245(16) -0.0001(13) 0.0112(14) -0.0004(13)
C223 0.038(2) 0.0331(18) 0.0306(18) 0.0132(15) 0.0126(16) 0.0049(15)
C224 0.047(2) 0.0205(16) 0.049(2) 0.0084(15) 0.0170(19) 0.0064(15)
C225 0.053(2) 0.0248(17) 0.041(2) -0.0082(15) 0.0154(18) -0.0024(16)
C226 0.0327(19) 0.0269(16) 0.0257(17) -0.0008(13) 0.0053(14) 0.0005(13)
C231 0.0258(17) 0.0162(13) 0.0226(16) -0.0009(12) 0.0072(13) 0.0028(12)
C232 0.0276(18) 0.0313(16) 0.0274(18) -0.0009(14) 0.0083(14) -0.0032(14)
C233 0.037(2) 0.043(2) 0.036(2) 0.0038(16) 0.0202(17) -0.0046(16)
C234 0.043(2) 0.0399(19) 0.0254(18) 0.0056(15) 0.0129(16) 0.0048(16)
C235 0.0288(19) 0.0381(18) 0.0228(17) 0.0019(14) 0.0018(14) 0.0016(15)
C236 0.0246(17) 0.0296(16) 0.0275(17) 0.0020(13) 0.0069(14) -0.0016(13)
P1 0.0216(4) 0.0224(4) 0.0261(4) 0.0029(3) 0.0040(3) -0.0006(3)
P2 0.0211(4) 0.0183(3) 0.0212(4) -0.0015(3) 0.0052(3) -0.0008(3)
Cu1 0.0283(2) 0.0268(2) 0.0314(2) 0.00534(17) 0.00223(18) 0.00373(17)
Cu2 0.0274(2) 0.02209(19) 0.0249(2) -0.00535(16) 0.00288(17) -0.00372(16)

loop_
_atom_type_symbol
_atom_type_description
_atom_type_scat_dispersion_real
_atom_type_scat_dispersion_imag
_atom_type_scat_source
C C 0.0033 0.0016 'International Tables Vol C Tables 4.2.6.8 and 6.1.1.4'
H H 0.0000 0.0000 'International Tables Vol C Tables 4.2.6.8 and 6.1.1.4'
P P 0.1023 0.0942 'International Tables Vol C Tables 4.2.6.8 and 6.1.1.4'
Cu Cu 0.3201 1.2651 'International Tables Vol C Tables 4.2.6.8 and 6.1.1.4'

loop_
_geom_angle_atom_site_label_1
_geom_angle_atom_site_label_2
_geom_angle_atom_site_label_3
_geom_angle
C12 C11 C15 108.3(3)
C12 C11 C16 126.2(3)
C15 C11 C16 125.5(3)
C12 C11 Cu1 71.52(18)
C15 C11 Cu1 70.82(17)
C16 C11 Cu1 124.3(2)
C11 C12 C13 108.2(3)
C11 C12 C17 127.0(3)
C13 C12 C17 124.7(3)
C11 C12 Cu1 70.90(18)
C13 C12 Cu1 71.24(18)
C17 C12 Cu1 126.1(2)
C14 C13 C12 107.8(3)
C14 C13 C18 126.4(3)
C12 C13 C18 125.6(3)
C14 C13 Cu1 70.40(18)
C12 C13 Cu1 70.98(18)
C18 C13 Cu1 127.4(2)
C13 C14 C15 108.5(3)
C13 C14 C19 125.2(3)
C15 C14 C19 126.0(3)
C13 C14 Cu1 71.96(18)
C15 C14 Cu1 71.13(17)
C19 C14 Cu1 127.1(2)
C14 C15 C11 107.2(3)
C14 C15 C20 127.0(3)
C11 C15 C20 125.5(3)
C14 C15 Cu1 70.71(17)
C11 C15 Cu1 71.07(17)
C20 C15 Cu1 128.1(2)
C11 C16 H16A 109.5
C11 C16 H16B 109.5
H16A C16 H16B 109.5
C11 C16 H16C 109.5
H16A C16 H16C 109.5
H16B C16 H16C 109.5
C12 C17 H17A 109.5
C12 C17 H17B 109.5
H17A C17 H17B 109.5
C12 C17 H17C 109.5
H17A C17 H17C 109.5
H17B C17 H17C 109.5
C13 C18 H18A 109.5
C13 C18 H18B 109.5
H18A C18 H18B 109.5
C13 C18 H18C 109.5
H18A C18 H18C 109.5
H18B C18 H18C 109.5
C14 C19 H19A 109.5
C14 C19 H19B 109.5
H19A C19 H19B 109.5
C14 C19 H19C 109.5
H19A C19 H19C 109.5
H19B C19 H19C 109.5
C15 C20 H20A 109.5
C15 C20 H20B 109.5
H20A C20 H20B 109.5
C15 C20 H20C 109.5
H20A C20 H20C 109.5
H20B C20 H20C 109.5
C25 C21 C22 108.0(3)
C25 C21 C26 124.5(3)
C22 C21 C26 127.5(3)
C25 C21 Cu2 71.15(16)
C22 C21 Cu2 71.78(17)
C26 C21 Cu2 124.2(2)
C23 C22 C21 107.8(3)
C23 C22 C27 126.0(3)
C21 C22 C27 126.2(3)
C23 C22 Cu2 70.86(17)
C21 C22 Cu2 70.30(17)
C27 C22 Cu2 126.5(2)
C22 C23 C24 108.2(3)
C22 C23 C28 127.6(3)
C24 C23 C28 124.2(3)
C22 C23 Cu2 71.37(17)
C24 C23 Cu2 71.29(16)
C28 C23 Cu2 125.3(2)
C25 C24 C23 107.6(3)
C25 C24 C29 127.6(3)
C23 C24 C29 124.6(3)
C25 C24 Cu2 70.49(16)
C23 C24 Cu2 70.91(17)
C29 C24 Cu2 128.0(2)
C21 C25 C24 108.4(3)
C21 C25 C30 124.5(3)
C24 C25 C30 127.0(3)
C21 C25 Cu2 70.95(16)
C24 C25 Cu2 71.65(16)
C30 C25 Cu2 126.4(2)
C21 C26 H26A 109.5
C21 C26 H26B 109.5
H26A C26 H26B 109.5
C21 C26 H26C 109.5
H26A C26 H26C 109.5
H26B C26 H26C 109.5
C22 C27 H27A 109.5
C22 C27 H27B 109.5
H27A C27 H27B 109.5
C22 C27 H27C 109.5
H27A C27 H27C 109.5
H27B C27 H27C 109.5
C23 C28 H28A 109.5
C23 C28 H28B 109.5
H28A C28 H28B 109.5
C23 C28 H28C 109.5
H28A C28 H28C 109.5
H28B C28 H28C 109.5
C24 C29 H29A 109.5
C24 C29 H29B 109.5
H29A C29 H29B 109.5
C24 C29 H29C 109.5
H29A C29 H29C 109.5
H29B C29 H29C 109.5
C25 C30 H30A 109.5
C25 C30 H30B 109.5
H30A C30 H30B 109.5
C25 C30 H30C 109.5
H30A C30 H30C 109.5
H30B C30 H30C 109.5
C116 C111 C112 118.8(3)
C116 C111 P1 123.8(2)
C112 C111 P1 117.3(3)
C113 C112 C111 120.3(4)
C113 C112 H112 119.8
C111 C112 H112 119.8
C114 C113 C112 120.1(4)
C114 C113 H113 119.9
C112 C113 H113 119.9
C115 C114 C113 120.1(3)
C115 C114 H114 120.0
C113 C114 H114 120.0
C114 C115 C116 120.2(4)
C114 C115 H115 119.9
C116 C115 H115 119.9
C111 C116 C115 120.5(3)
C111 C116 H116 119.8
C115 C116 H116 119.8
C126 C121 C122 118.2(3)
C126 C121 P1 124.3(3)
C122 C121 P1 117.5(3)
C121 C122 C123 120.8(4)
C121 C122 H122 119.6
C123 C122 H122 119.6
C124 C123 C122 120.4(4)
C124 C123 H123 119.8
C122 C123 H123 119.8
C123 C124 C125 119.8(4)
C123 C124 H124 120.1
C125 C124 H124 120.1
C124 C125 C126 120.1(4)
C124 C125 H125 119.9
C126 C125 H125 119.9
C121 C126 C125 120.7(4)
C121 C126 H126 119.6
C125 C126 H126 119.6
C132 C131 C136 119.4(3)
C132 C131 P1 118.3(2)
C136 C131 P1 122.2(2)
C133 C132 C131 120.0(3)
C133 C132 H132 120.0
C131 C132 H132 120.0
C134 C133 C132 120.1(3)
C134 C133 H133 119.9
C132 C133 H133 119.9
C133 C134 C135 120.1(3)
C133 C134 H134 119.9
C135 C134 H134 119.9
C136 C135 C134 120.3(3)
C136 C135 H135 119.9
C134 C135 H135 119.9
C135 C136 C131 120.0(3)
C135 C136 H136 120.0
C131 C136 H136 120.0
C212 C211 C216 118.9(3)
C212 C211 P2 117.7(2)
C216 C211 P2 123.4(2)
C211 C212 C213 120.3(3)
C211 C212 H212 119.9
C213 C212 H212 119.9
C214 C213 C212 120.1(3)
C214 C213 H213 119.9
C212 C213 H213 119.9
C213 C214 C215 120.2(3)
C213 C214 H214 119.9
C215 C214 H214 119.9
C214 C215 C216 120.2(3)
C214 C215 H215 119.9
C216 C215 H215 119.9
C215 C216 C211 120.3(3)
C215 C216 H216 119.8
C211 C216 H216 119.8
C226 C221 C222 118.9(3)
C226 C221 P2 124.0(2)
C222 C221 P2 117.1(2)
C223 C222 C221 120.3(3)
C223 C222 H222 119.8
C221 C222 H222 119.8
C224 C223 C222 120.0(3)
C224 C223 H223 120.0
C222 C223 H223 120.0
C223 C224 C225 120.4(3)
C223 C224 H224 119.8
C225 C224 H224 119.8
C224 C225 C226 120.1(3)
C224 C225 H225 120.0
C226 C225 H225 120.0
C221 C226 C225 120.3(3)
C221 C226 H226 119.8
C225 C226 H226 119.8
C232 C231 C236 118.7(3)
C232 C231 P2 118.0(2)
C236 C231 P2 123.3(2)
C233 C232 C231 120.6(3)
C233 C232 H232 119.7
C231 C232 H232 119.7
C234 C233 C232 120.0(3)
C234 C233 H233 120.0
C232 C233 H233 120.0
C235 C234 C233 119.8(3)
C235 C234 H234 120.1
C233 C234 H234 120.1
C234 C235 C236 120.5(3)
C234 C235 H235 119.7
C236 C235 H235 119.7
C235 C236 C231 120.4(3)
C235 C236 H236 119.8
C231 C236 H236 119.8
C131 P1 C111 104.77(14)
C131 P1 C121 103.29(14)
C111 P1 C121 104.55(15)
C131 P1 Cu1 115.93(10)
C111 P1 Cu1 114.16(10)
C121 P1 Cu1 112.88(11)
C221 P2 C231 104.46(13)
C221 P2 C211 103.83(13)
C231 P2 C211 103.72(13)
C221 P2 Cu2 113.21(10)
C231 P2 Cu2 115.69(10)
C211 P2 Cu2 114.59(10)
P1 Cu1 C14 152.90(9)
P1 Cu1 C15 153.11(9)
C14 Cu1 C15 38.16(11)
P1 Cu1 C11 143.15(8)
C14 Cu1 C11 63.46(11)
C15 Cu1 C11 38.11(11)
P1 Cu1 C12 137.89(9)
C14 Cu1 C12 63.16(12)
C15 Cu1 C12 63.37(12)
C11 Cu1 C12 37.58(12)
P1 Cu1 C13 142.86(9)
C14 Cu1 C13 37.63(12)
C15 Cu1 C13 63.41(12)
C11 Cu1 C13 63.13(12)
C12 Cu1 C13 37.78(12)
P2 Cu2 C21 145.11(9)
P2 Cu2 C25 150.29(8)
C21 Cu2 C25 37.90(11)
P2 Cu2 C23 144.58(8)
C21 Cu2 C23 63.43(11)
C25 Cu2 C23 63.26(11)
P2 Cu2 C24 149.78(8)
C21 Cu2 C24 63.43(11)
C25 Cu2 C24 37.86(11)
C23 Cu2 C24 37.80(11)
P2 Cu2 C22 142.13(9)
C21 Cu2 C22 37.93(11)
C25 Cu2 C22 63.22(11)
C23 Cu2 C22 37.77(11)
C24 Cu2 C22 63.19(11)

loop_
_geom_bond_atom_site_label_1
_geom_bond_atom_site_label_2
_geom_bond_distance
C11 C12 1.407(4)
C11 C15 1.423(4)
C11 C16 1.502(4)
C11 Cu1 2.181(3)
C12 C13 1.418(4)
C12 C17 1.497(5)
C12 Cu1 2.189(3)
C13 C14 1.408(5)
C13 C18 1.500(5)
C13 Cu1 2.192(3)
C14 C15 1.422(4)
C14 C19 1.506(4)
C14 Cu1 2.172(3)
C15 C20 1.494(4)
C15 Cu1 2.177(3)
C16 H16A 0.9800
C16 H16B 0.9800
C16 H16C 0.9800
C17 H17A 0.9800
C17 H17B 0.9800
C17 H17C 0.9800
C18 H18A 0.9800
C18 H18B 0.9800
C18 H18C 0.9800
C19 H19A 0.9800
C19 H19B 0.9800
C19 H19C 0.9800
C20 H20A 0.9800
C20 H20B 0.9800
C20 H20C 0.9800
C21 C25 1.413(4)
C21 C22 1.420(4)
C21 C26 1.508(4)
C21 Cu2 2.175(3)
C22 C23 1.418(4)
C22 C27 1.506(4)
C22 Cu2 2.194(3)
C23 C24 1.419(4)
C23 C28 1.501(4)
C23 Cu2 2.187(3)
C24 C25 1.418(4)
C24 C29 1.507(4)
C24 Cu2 2.192(3)
C25 C30 1.507(4)
C25 Cu2 2.177(3)
C26 H26A 0.9800
C26 H26B 0.9800
C26 H26C 0.9800
C27 H27A 0.9800
C27 H27B 0.9800
C27 H27C 0.9800
C28 H28A 0.9800
C28 H28B 0.9800
C28 H28C 0.9800
C29 H29A 0.9800
C29 H29B 0.9800
C29 H29C 0.9800
C30 H30A 0.9800
C30 H30B 0.9800
C30 H30C 0.9800
C111 C116 1.372(4)
C111 C112 1.387(4)
C111 P1 1.823(3)
C112 C113 1.381(5)
C112 H112 0.9500
C113 C114 1.367(6)
C113 H113 0.9500
C114 C115 1.362(5)
C114 H114 0.9500
C115 C116 1.386(5)
C115 H115 0.9500
C116 H116 0.9500
C121 C126 1.378(5)
C121 C122 1.380(5)
C121 P1 1.825(3)
C122 C123 1.380(5)
C122 H122 0.9500
C123 C124 1.360(6)
C123 H123 0.9500
C124 C125 1.367(6)
C124 H124 0.9500
C125 C126 1.385(5)
C125 H125 0.9500
C126 H126 0.9500
C131 C132 1.382(4)
C131 C136 1.387(4)
C131 P1 1.820(3)
C132 C133 1.382(5)
C132 H132 0.9500
C133 C134 1.370(5)
C133 H133 0.9500
C134 C135 1.374(5)
C134 H134 0.9500
C135 C136 1.372(4)
C135 H135 0.9500
C136 H136 0.9500
C211 C212 1.383(4)
C211 C216 1.385(4)
C211 P2 1.825(3)
C212 C213 1.384(5)
C212 H212 0.9500
C213 C214 1.366(5)
C213 H213 0.9500
C214 C215 1.369(5)
C214 H214 0.9500
C215 C216 1.380(5)
C215 H215 0.9500
C216 H216 0.9500
C221 C226 1.382(4)
C221 C222 1.395(4)
C221 P2 1.820(3)
C222 C223 1.382(4)
C222 H222 0.9500
C223 C224 1.369(5)
C223 H223 0.9500
C224 C225 1.375(5)
C224 H224 0.9500
C225 C226 1.384(4)
C225 H225 0.9500
C226 H226 0.9500
C231 C232 1.385(4)
C231 C236 1.392(4)
C231 P2 1.822(3)
C232 C233 1.382(4)
C232 H232 0.9500
C233 C234 1.380(5)
C233 H233 0.9500
C234 C235 1.372(5)
C234 H234 0.9500
C235 C236 1.375(4)
C235 H235 0.9500
C236 H236 0.9500
P1 Cu1 2.1022(9)
P2 Cu2 2.1015(8)

loop_
_geom_torsion_atom_site_label_1
_geom_torsion_atom_site_label_2
_geom_torsion_atom_site_label_3
_geom_torsion_atom_site_label_4
_geom_torsion
C15 C11 C12 C13 -0.2(4)
C16 C11 C12 C13 178.7(3)
Cu1 C11 C12 C13 -61.8(2)
C15 C11 C12 C17 -177.1(3)
C16 C11 C12 C17 1.8(5)
Cu1 C11 C12 C17 121.3(3)
C15 C11 C12 Cu1 61.6(2)
C16 C11 C12 Cu1 -119.5(3)
C11 C12 C13 C14 0.5(4)
C17 C12 C13 C14 177.5(3)
Cu1 C12 C13 C14 -61.1(2)
C11 C12 C13 C18 -175.5(3)
C17 C12 C13 C18 1.5(5)
Cu1 C12 C13 C18 122.9(3)
C11 C12 C13 Cu1 61.6(2)
C17 C12 C13 Cu1 -121.4(3)
C12 C13 C14 C15 -0.7(4)
C18 C13 C14 C15 175.3(3)
Cu1 C13 C14 C15 -62.1(2)
C12 C13 C14 C19 -175.4(3)
C18 C13 C14 C19 0.6(5)
Cu1 C13 C14 C19 123.1(3)
C12 C13 C14 Cu1 61.5(2)
C18 C13 C14 Cu1 -122.6(3)
C13 C14 C15 C11 0.5(3)
C19 C14 C15 C11 175.2(3)
Cu1 C14 C15 C11 -62.1(2)
C13 C14 C15 C20 -173.6(3)
C19 C14 C15 C20 1.1(5)
Cu1 C14 C15 C20 123.8(3)
C13 C14 C15 Cu1 62.6(2)
C19 C14 C15 Cu1 -122.7(3)
C12 C11 C15 C14 -0.2(3)
C16 C11 C15 C14 -179.1(3)
Cu1 C11 C15 C14 61.9(2)
C12 C11 C15 C20 174.0(3)
C16 C11 C15 C20 -4.8(5)
Cu1 C11 C15 C20 -123.9(3)
C12 C11 C15 Cu1 -62.1(2)
C16 C11 C15 Cu1 119.0(3)
C25 C21 C22 C23 1.1(3)
C26 C21 C22 C23 179.2(3)
Cu2 C21 C22 C23 -61.3(2)
C25 C21 C22 C27 -176.3(3)
C26 C21 C22 C27 1.9(5)
Cu2 C21 C22 C27 121.4(3)
C25 C21 C22 Cu2 62.3(2)
C26 C21 C22 Cu2 -119.5(3)
C21 C22 C23 C24 -1.2(3)
C27 C22 C23 C24 176.1(3)
Cu2 C22 C23 C24 -62.1(2)
C21 C22 C23 C28 -178.5(3)
C27 C22 C23 C28 -1.1(5)
Cu2 C22 C23 C28 120.6(3)
C21 C22 C23 Cu2 60.9(2)
C27 C22 C23 Cu2 -121.7(3)
C22 C23 C24 C25 0.9(3)
C28 C23 C24 C25 178.3(3)
Cu2 C23 C24 C25 -61.27(19)
C22 C23 C24 C29 -174.2(3)
C28 C23 C24 C29 3.1(5)
Cu2 C23 C24 C29 123.6(3)
C22 C23 C24 Cu2 62.2(2)
C28 C23 C24 Cu2 -120.5(3)
C22 C21 C25 C24 -0.5(3)
C26 C21 C25 C24 -178.7(3)
Cu2 C21 C25 C24 62.2(2)
C22 C21 C25 C30 175.6(3)
C26 C21 C25 C30 -2.6(5)
Cu2 C21 C25 C30 -121.6(3)
C22 C21 C25 Cu2 -62.7(2)
C26 C21 C25 Cu2 119.0(3)
C23 C24 C25 C21 -0.3(3)
C29 C24 C25 C21 174.7(3)
Cu2 C24 C25 C21 -61.8(2)
C23 C24 C25 C30 -176.3(3)
C29 C24 C25 C30 -1.3(5)
Cu2 C24 C25 C30 122.2(3)
C23 C24 C25 Cu2 61.5(2)
C29 C24 C25 Cu2 -123.5(3)
C116 C111 C112 C113 -2.0(5)
P1 C111 C112 C113 -179.0(3)
C111 C112 C113 C114 1.9(6)
C112 C113 C114 C115 -1.0(7)
C113 C114 C115 C116 0.3(6)
C112 C111 C116 C115 1.3(5)
P1 C111 C116 C115 178.1(3)
C114 C115 C116 C111 -0.5(6)
C126 C121 C122 C123 -0.8(6)
P1 C121 C122 C123 178.7(4)
C121 C122 C123 C124 0.3(7)
C122 C123 C124 C125 -0.2(8)
C123 C124 C125 C126 0.5(8)
C122 C121 C126 C125 1.1(6)
P1 C121 C126 C125 -178.4(3)
C124 C125 C126 C121 -0.9(7)
C136 C131 C132 C133 0.2(4)
P1 C131 C132 C133 -178.3(2)
C131 C132 C133 C134 -0.1(5)
C132 C133 C134 C135 -0.1(5)
C133 C134 C135 C136 0.2(5)
C134 C135 C136 C131 -0.2(5)
C132 C131 C136 C135 0.0(4)
P1 C131 C136 C135 178.4(2)
C216 C211 C212 C213 0.9(5)
P2 C211 C212 C213 -179.2(3)
C211 C212 C213 C214 -0.9(6)
C212 C213 C214 C215 0.3(6)
C213 C214 C215 C216 0.3(5)
C214 C215 C216 C211 -0.3(5)
C212 C211 C216 C215 -0.3(5)
P2 C211 C216 C215 179.7(2)
C226 C221 C222 C223 -0.1(5)
P2 C221 C222 C223 177.5(2)
C221 C222 C223 C224 -0.5(5)
C222 C223 C224 C225 0.6(5)
C223 C224 C225 C226 0.0(6)
C222 C221 C226 C225 0.7(5)
P2 C221 C226 C225 -176.8(3)
C224 C225 C226 C221 -0.6(5)
C236 C231 C232 C233 0.6(4)
P2 C231 C232 C233 -179.7(2)
C231 C232 C233 C234 -0.8(5)
C232 C233 C234 C235 0.8(5)
C233 C234 C235 C236 -0.6(5)
C234 C235 C236 C231 0.4(5)
C232 C231 C236 C235 -0.4(4)
P2 C231 C236 C235 179.9(2)
C132 C131 P1 C111 -109.9(2)
C136 C131 P1 C111 71.6(3)
C132 C131 P1 C121 140.8(2)
C136 C131 P1 C121 -37.6(3)
C132 C131 P1 Cu1 16.8(3)
C136 C131 P1 Cu1 -161.6(2)
C116 C111 P1 C131 -5.4(3)
C112 C111 P1 C131 171.4(3)
C116 C111 P1 C121 102.9(3)
C112 C111 P1 C121 -80.3(3)
C116 C111 P1 Cu1 -133.2(3)
C112 C111 P1 Cu1 43.5(3)
C126 C121 P1 C131 90.4(3)
C122 C121 P1 C131 -89.1(3)
C126 C121 P1 C111 -19.0(3)
C122 C121 P1 C111 161.5(3)
C126 C121 P1 Cu1 -143.7(3)
C122 C121 P1 Cu1 36.9(3)
C226 C221 P2 C231 19.3(3)
C222 C221 P2 C231 -158.2(2)
C226 C221 P2 C211 -89.1(3)
C222 C221 P2 C211 93.4(2)
C226 C221 P2 Cu2 146.0(2)
C222 C221 P2 Cu2 -31.5(3)
C232 C231 P2 C221 100.1(2)
C236 C231 P2 C221 -80.2(3)
C232 C231 P2 C211 -151.4(2)
C236 C231 P2 C211 28.3(3)
C232 C231 P2 Cu2 -25.0(3)
C236 C231 P2 Cu2 154.7(2)
C212 C211 P2 C221 -167.5(2)
C216 C211 P2 C221 12.5(3)
C212 C211 P2 C231 83.6(3)
C216 C211 P2 C231 -96.5(3)
C212 C211 P2 Cu2 -43.5(3)
C216 C211 P2 Cu2 136.5(2)
C131 P1 Cu1 C14 32.6(2)
C111 P1 Cu1 C14 154.5(2)
C121 P1 Cu1 C14 -86.3(2)
C131 P1 Cu1 C15 -59.5(2)
C111 P1 Cu1 C15 62.4(2)
C121 P1 Cu1 C15 -178.4(2)
C131 P1 Cu1 C11 -133.90(18)
C111 P1 Cu1 C11 -12.0(2)
C121 P1 Cu1 C11 107.24(18)
C131 P1 Cu1 C12 165.75(16)
C111 P1 Cu1 C12 -72.33(18)
C121 P1 Cu1 C12 46.89(18)
C131 P1 Cu1 C13 105.19(19)
C111 P1 Cu1 C13 -132.89(19)
C121 P1 Cu1 C13 -13.7(2)
C13 C14 Cu1 P1 109.4(2)
C15 C14 Cu1 P1 -132.99(19)
C19 C14 Cu1 P1 -11.6(5)
C13 C14 Cu1 C15 -117.7(3)
C19 C14 Cu1 C15 121.4(4)
C13 C14 Cu1 C11 -79.7(2)
C15 C14 Cu1 C11 38.00(18)
C19 C14 Cu1 C11 159.4(3)
C13 C14 Cu1 C12 -37.39(19)
C15 C14 Cu1 C12 80.3(2)
C19 C14 Cu1 C12 -158.3(3)
C15 C14 Cu1 C13 117.7(3)
C19 C14 Cu1 C13 -120.9(4)
C14 C15 Cu1 P1 132.55(19)
C11 C15 Cu1 P1 -110.7(2)
C20 C15 Cu1 P1 10.1(4)
C11 C15 Cu1 C14 116.8(3)
C20 C15 Cu1 C14 -122.4(4)
C14 C15 Cu1 C11 -116.8(3)
C20 C15 Cu1 C11 120.8(4)
C14 C15 Cu1 C12 -79.7(2)
C11 C15 Cu1 C12 37.12(18)
C20 C15 Cu1 C12 157.9(3)
C14 C15 Cu1 C13 -37.21(19)
C11 C15 Cu1 C13 79.6(2)
C20 C15 Cu1 C13 -159.6(3)
C12 C11 Cu1 P1 -107.11(19)
C15 C11 Cu1 P1 135.11(16)
C16 C11 Cu1 P1 14.6(4)
C12 C11 Cu1 C14 79.7(2)
C15 C11 Cu1 C14 -38.06(18)
C16 C11 Cu1 C14 -158.5(3)
C12 C11 Cu1 C15 117.8(3)
C16 C11 Cu1 C15 -120.5(4)
C15 C11 Cu1 C12 -117.8(3)
C16 C11 Cu1 C12 121.7(4)
C12 C11 Cu1 C13 37.39(18)
C15 C11 Cu1 C13 -80.39(19)
C16 C11 Cu1 C13 159.1(3)
C11 C12 Cu1 P1 121.28(17)
C13 C12 Cu1 P1 -120.89(18)
C17 C12 Cu1 P1 -1.2(4)
C11 C12 Cu1 C14 -80.59(19)
C13 C12 Cu1 C14 37.25(19)
C17 C12 Cu1 C14 157.0(3)
C11 C12 Cu1 C15 -37.65(18)
C13 C12 Cu1 C15 80.2(2)
C17 C12 Cu1 C15 -160.1(3)
C13 C12 Cu1 C11 117.8(3)
C17 C12 Cu1 C11 -122.4(4)
C11 C12 Cu1 C13 -117.8(3)
C17 C12 Cu1 C13 119.7(4)
C14 C13 Cu1 P1 -134.62(17)
C12 C13 Cu1 P1 107.6(2)
C18 C13 Cu1 P1 -13.2(4)
C12 C13 Cu1 C14 -117.8(3)
C18 C13 Cu1 C14 121.4(4)
C14 C13 Cu1 C15 37.73(18)
C12 C13 Cu1 C15 -80.1(2)
C18 C13 Cu1 C15 159.1(4)
C14 C13 Cu1 C11 80.6(2)
C12 C13 Cu1 C11 -37.19(19)
C18 C13 Cu1 C11 -158.0(4)
C14 C13 Cu1 C12 117.8(3)
C18 C13 Cu1 C12 -120.8(4)
C221 P2 Cu2 C21 145.58(18)
C231 P2 Cu2 C21 -93.90(18)
C211 P2 Cu2 C21 26.75(19)
C221 P2 Cu2 C25 -140.1(2)
C231 P2 Cu2 C25 -19.6(2)
C211 P2 Cu2 C25 101.1(2)
C221 P2 Cu2 C23 13.75(19)
C231 P2 Cu2 C23 134.27(18)
C211 P2 Cu2 C23 -105.09(18)
C221 P2 Cu2 C24 -59.1(2)
C231 P2 Cu2 C24 61.4(2)
C211 P2 Cu2 C24 -177.96(18)
C221 P2 Cu2 C22 79.31(17)
C231 P2 Cu2 C22 -160.17(17)
C211 P2 Cu2 C22 -39.53(18)
C25 C21 Cu2 P2 129.03(17)
C22 C21 Cu2 P2 -113.89(19)
C26 C21 Cu2 P2 9.6(4)
C22 C21 Cu2 C25 117.1(3)
C26 C21 Cu2 C25 -119.4(3)
C25 C21 Cu2 C23 -79.84(19)
C22 C21 Cu2 C23 37.24(18)
C26 C21 Cu2 C23 160.7(3)
C25 C21 Cu2 C24 -37.37(17)
C22 C21 Cu2 C24 79.71(19)
C26 C21 Cu2 C24 -156.8(3)
C25 C21 Cu2 C22 -117.1(3)
C26 C21 Cu2 C22 123.5(4)
C21 C25 Cu2 P2 -116.3(2)
C24 C25 Cu2 P2 125.90(18)
C30 C25 Cu2 P2 3.0(4)
C24 C25 Cu2 C21 -117.8(3)
C30 C25 Cu2 C21 119.3(4)
C21 C25 Cu2 C23 80.31(19)
C24 C25 Cu2 C23 -37.48(17)
C30 C25 Cu2 C23 -160.3(3)
C21 C25 Cu2 C24 117.8(3)
C30 C25 Cu2 C24 -122.9(4)
C21 C25 Cu2 C22 37.81(17)
C24 C25 Cu2 C22 -79.99(19)
C30 C25 Cu2 C22 157.1(3)
C22 C23 Cu2 P2 114.15(18)
C24 C23 Cu2 P2 -128.31(16)
C28 C23 Cu2 P2 -9.2(4)
C22 C23 Cu2 C21 -37.40(17)
C24 C23 Cu2 C21 80.15(18)
C28 C23 Cu2 C21 -160.7(3)
C22 C23 Cu2 C25 -80.01(19)
C24 C23 Cu2 C25 37.53(17)
C28 C23 Cu2 C25 156.7(3)
C22 C23 Cu2 C24 -117.5(2)
C28 C23 Cu2 C24 119.1(3)
C24 C23 Cu2 C22 117.5(2)
C28 C23 Cu2 C22 -123.3(4)
C25 C24 Cu2 P2 -127.08(18)
C23 C24 Cu2 P2 115.37(19)
C29 C24 Cu2 P2 -4.1(4)
C25 C24 Cu2 C21 37.41(17)
C23 C24 Cu2 C21 -80.13(18)
C29 C24 Cu2 C21 160.4(3)
C23 C24 Cu2 C25 -117.5(3)
C29 C24 Cu2 C25 123.0(3)
C25 C24 Cu2 C23 117.5(3)
C29 C24 Cu2 C23 -119.5(3)
C25 C24 Cu2 C22 80.07(19)
C23 C24 Cu2 C22 -37.48(17)
C29 C24 Cu2 C22 -156.9(3)
C23 C22 Cu2 P2 -120.52(17)
C21 C22 Cu2 P2 121.58(17)
C27 C22 Cu2 P2 0.6(4)
C23 C22 Cu2 C21 117.9(3)
C27 C22 Cu2 C21 -121.0(4)
C23 C22 Cu2 C25 80.13(19)
C21 C22 Cu2 C25 -37.78(18)
C27 C22 Cu2 C25 -158.8(3)
C21 C22 Cu2 C23 -117.9(3)
C27 C22 Cu2 C23 121.1(3)
C23 C22 Cu2 C24 37.51(17)
C21 C22 Cu2 C24 -80.40(19)
C27 C22 Cu2 C24 158.6(3)
